data_2217322
loop_
_publ_author_name
'Fanpeng Kong'
'Yunliang Gao'
'Jibang Ling'
'Qingjian Liu'

_publ_section_title
;
 2-(4-Methoxyphenyl)phenanthro[9,10-<i>d</i>]imidazole methanol solvate
;
_journal_coeditor_code SQ2004
_journal_issue 1
_journal_name_full 'Acta Crystallographica Section E'
_journal_page_first o156
_journal_page_last o156
_journal_paper_doi 10.1107/S1600536807062721
_journal_volume 64
_journal_year 2008
_chemical_formula_iupac 'C22 H16 N2 O , C H4 O'
_chemical_formula_moiety 'C22 H16 N2 O , C H4 O'
_chemical_formula_structural 'C23 H20 N2 O2'
_chemical_formula_sum 'C23 H20 N2 O2'
_chemical_formula_weight 356.41
_chemical_melting_point 527
_chemical_name_systematic
;
2-(4-Methoxyphenyl)phenanthro[9,10-d]imidazole methanol solvate
;
_space_group_IT_number 15
_symmetry_cell_setting monoclinic
_symmetry_space_group_name_Hall '-C 2yc'
_symmetry_space_group_name_H-M 'C 1 2/c 1'
_atom_sites_solution_hydrogens geom
_atom_sites_solution_primary direct
_atom_sites_solution_secondary difmap
_cell_angle_alpha 90.00
_cell_angle_beta 107.890(3)
_cell_angle_gamma 90.00
_cell_formula_units_Z 16
_cell_length_a 17.755(3)
_cell_length_b 17.681(3)
_cell_length_c 25.131(4)
_cell_measurement_reflns_used 2357
_cell_measurement_temperature 298(2)
_cell_measurement_theta_max 20.639
_cell_measurement_theta_min 2.304
_cell_volume 7508(2)
_computing_cell_refinement 'SMART (Bruker, 2001)'
_computing_data_collection 'SMART (Bruker, 2001)'
_computing_data_reduction 'SAINT (Bruker, 2001)'
_computing_molecular_graphics 'SHELXTL (Sheldrick, 2001)'
_computing_publication_material 'SHELXTL (Sheldrick, 2001)'
_computing_structure_refinement 'SHELXL97 (Sheldrick, 1997)'
_computing_structure_solution 'SHELXS97 (Sheldrick, 1997)'
_diffrn_ambient_temperature 298(2)
_diffrn_measured_fraction_theta_full 0.998
_diffrn_measured_fraction_theta_max 0.998
_diffrn_measurement_device_type 'Bruker SMART CCD area detector'
_diffrn_measurement_method '\f and \w'
_diffrn_radiation_monochromator graphite
_diffrn_radiation_source 'fine-focus sealed tube'
_diffrn_radiation_type MoK\a
_diffrn_radiation_wavelength 0.71073
_diffrn_reflns_av_R_equivalents 0.0501
_diffrn_reflns_av_sigmaI/netI 0.0603
_diffrn_reflns_limit_h_max 21
_diffrn_reflns_limit_h_min -20
_diffrn_reflns_limit_k_max 21
_diffrn_reflns_limit_k_min -18
_diffrn_reflns_limit_l_max 30
_diffrn_reflns_limit_l_min -30
_diffrn_reflns_theta_full 25.50
_diffrn_reflns_theta_max 25.50
_diffrn_reflns_theta_min 1.67
_exptl_absorpt_coefficient_mu 0.081
_exptl_absorpt_correction_T_max 0.9871
_exptl_absorpt_correction_T_min 0.9628
_exptl_absorpt_correction_type multi-scan
_exptl_absorpt_process_details '(SADABS; Sheldrick, 2004)'
_exptl_crystal_colour colourless
_exptl_crystal_density_diffrn 1.261
_exptl_crystal_density_method 'not measured'
_exptl_crystal_description plan
_exptl_crystal_F_000 3008
_exptl_crystal_size_max 0.47
_exptl_crystal_size_mid 0.34
_exptl_crystal_size_min 0.16
_refine_diff_density_max 0.132
_refine_diff_density_min -0.135
_refine_ls_extinction_method none
_refine_ls_goodness_of_fit_ref 0.949
_refine_ls_hydrogen_treatment constr
_refine_ls_matrix_type full
_refine_ls_number_parameters 493
_refine_ls_number_reflns 6972
_refine_ls_number_restraints 0
_refine_ls_restrained_S_all 0.949
_refine_ls_R_factor_all 0.1159
_refine_ls_R_factor_gt 0.0550
_refine_ls_shift/su_max 0.000
_refine_ls_shift/su_mean 0.000
_refine_ls_structure_factor_coef Fsqd
_refine_ls_weighting_details 'calc w = 1/[\s^2^(Fo^2^)+(0.0426P)^2^] where P=(Fo^2^+2Fc^2^)/3'
_refine_ls_weighting_scheme calc
_refine_ls_wR_factor_gt 0.1127
_refine_ls_wR_factor_ref 0.1307
_reflns_number_gt 3852
_reflns_number_total 6972
_reflns_threshold_expression I>2\s(I)
_cod_data_source_file sq2004.cif
_cod_data_source_block I
_cod_original_sg_symbol_H-M 'C 2/c'
_cod_database_code 2217322
_cod_database_fobs_code 2217322

loop_
_symmetry_equiv_pos_as_xyz
'x, y, z'
'-x, y, -z+1/2'
'x+1/2, y+1/2, z'
'-x+1/2, y+1/2, -z+1/2'
'-x, -y, -z'
'x, -y, z-1/2'
'-x+1/2, -y+1/2, -z'
'x+1/2, -y+1/2, z-1/2'

loop_
_atom_site_type_symbol
_atom_site_label
_atom_site_fract_x
_atom_site_fract_y
_atom_site_fract_z
_atom_site_U_iso_or_equiv
_atom_site_adp_type
_atom_site_calc_flag
_atom_site_refinement_flags
_atom_site_occupancy
C C1 0.00685(14) 0.41421(11) 0.03594(9) 0.0457(6) Uani d . 1
C C2 -0.05442(14) 0.42635(12) 0.06132(10) 0.0488(6) Uani d . 1
C C3 -0.13452(14) 0.41336(13) 0.03316(11) 0.0612(7) Uani d . 1
H H3B -0.1494 0.3949 -0.0033 0.073 Uiso calc R 1
C C4 -0.19126(16) 0.42739(15) 0.05849(12) 0.0730(8) Uani d . 1
H H4 -0.2443 0.4185 0.0394 0.088 Uiso calc R 1
C C5 -0.16933(17) 0.45483(15) 0.11244(13) 0.0717(8) Uani d . 1
H H5 -0.2078 0.4641 0.1297 0.086 Uiso calc R 1
C C6 -0.09215(16) 0.46835(13) 0.14050(11) 0.0637(7) Uani d . 1
H H6 -0.0789 0.4868 0.1769 0.076 Uiso calc R 1
C C7 -0.03134(15) 0.45537(12) 0.11639(10) 0.0518(6) Uani d . 1
C C8 0.05131(15) 0.47244(12) 0.14516(10) 0.0521(6) Uani d . 1
C C9 0.07707(17) 0.50153(15) 0.19970(11) 0.0696(8) Uani d . 1
H H9 0.0399 0.5095 0.2184 0.084 Uiso calc R 1
C C10 0.15405(19) 0.51847(16) 0.22634(12) 0.0838(9) Uani d . 1
H H10 0.1687 0.5369 0.2628 0.101 Uiso calc R 1
C C11 0.21063(18) 0.50848(17) 0.19957(12) 0.0917(10) Uani d . 1
H H11 0.2633 0.5203 0.2177 0.110 Uiso calc R 1
C C12 0.18846(16) 0.48101(15) 0.14599(11) 0.0729(8) Uani d . 1
H H12 0.2265 0.4751 0.1278 0.087 Uiso calc R 1
C C13 0.11032(15) 0.46176(12) 0.11817(10) 0.0523(6) Uani d . 1
C C14 0.08366(13) 0.43179(11) 0.06299(9) 0.0451(6) Uani d . 1
C C15 0.07191(14) 0.38688(12) -0.02125(10) 0.0475(6) Uani d . 1
C C16 0.09225(14) 0.36201(12) -0.07017(10) 0.0481(6) Uani d . 1
C C17 0.03205(15) 0.34411(13) -0.11865(10) 0.0591(7) Uani d . 1
H H17 -0.0203 0.3476 -0.1189 0.071 Uiso calc R 1
C C18 0.04807(16) 0.32133(13) -0.16623(10) 0.0641(7) Uani d . 1
H H18 0.0067 0.3094 -0.1981 0.077 Uiso calc R 1
C C19 0.12526(17) 0.31611(13) -0.16687(10) 0.0589(7) Uani d . 1
C C20 0.18619(15) 0.33390(13) -0.11954(10) 0.0597(7) Uani d . 1
H H20 0.2384 0.3305 -0.1197 0.072 Uiso calc R 1
C C21 0.16935(15) 0.35687(12) -0.07173(10) 0.0568(7) Uani d . 1
H H21 0.2108 0.3691 -0.0400 0.068 Uiso calc R 1
C C22 0.21299(17) 0.28221(18) -0.21888(12) 0.1021(11) Uani d . 1
H H22A 0.2405 0.3297 -0.2122 0.153 Uiso calc R 1
H H22B 0.2110 0.2637 -0.2552 0.153 Uiso calc R 1
H H22C 0.2404 0.2464 -0.1909 0.153 Uiso calc R 1
C C23 0.59455(13) 0.43889(12) 0.05693(9) 0.0468(6) Uani d . 1
C C24 0.58717(13) 0.43623(13) 0.11163(10) 0.0525(6) Uani d . 1
C C25 0.57882(15) 0.36890(15) 0.13888(11) 0.0660(7) Uani d . 1
H H25 0.5761 0.3229 0.1204 0.079 Uiso calc R 1
C C26 0.57471(17) 0.37032(18) 0.19234(12) 0.0803(9) Uani d . 1
H H26 0.5697 0.3255 0.2103 0.096 Uiso calc R 1
C C27 0.57810(17) 0.43864(19) 0.21961(12) 0.0822(9) Uani d . 1
H H27 0.5763 0.4395 0.2562 0.099 Uiso calc R 1
C C28 0.58407(16) 0.50466(17) 0.19342(11) 0.0754(8) Uani d . 1
H H28 0.5845 0.5501 0.2122 0.090 Uiso calc R 1
C C29 0.58955(14) 0.50622(14) 0.13907(10) 0.0554(6) Uani d . 1
C C30 0.59432(13) 0.57775(14) 0.11076(11) 0.0563(6) Uani d . 1
C C31 0.59150(15) 0.64903(16) 0.13541(12) 0.0706(8) Uani d . 1
H H31 0.5885 0.6515 0.1717 0.085 Uiso calc R 1
C C32 0.59311(17) 0.71454(16) 0.10672(15) 0.0826(9) Uani d . 1
H H32 0.5905 0.7608 0.1236 0.099 Uiso calc R 1
C C33 0.59845(17) 0.71294(16) 0.05339(14) 0.0807(9) Uani d . 1
H H33 0.5998 0.7579 0.0345 0.097 Uiso calc R 1
C C34 0.60174(15) 0.64507(14) 0.02809(12) 0.0681(7) Uani d . 1
H H34 0.6051 0.6442 -0.0081 0.082 Uiso calc R 1
C C35 0.60016(13) 0.57697(13) 0.05601(10) 0.0531(6) Uani d . 1
C C36 0.60142(13) 0.50504(12) 0.03021(10) 0.0470(6) Uani d . 1
C C37 0.60503(13) 0.41509(13) -0.02666(9) 0.0472(6) Uani d . 1
C C38 0.60895(13) 0.37375(13) -0.07583(9) 0.0504(6) Uani d . 1
C C39 0.61133(15) 0.29564(14) -0.07878(10) 0.0606(7) Uani d . 1
H H39 0.6117 0.2673 -0.0475 0.073 Uiso calc R 1
C C40 0.61311(15) 0.25848(14) -0.12690(11) 0.0659(7) Uani d . 1
H H40 0.6144 0.2059 -0.1278 0.079 Uiso calc R 1
C C41 0.61303(17) 0.29935(17) -0.17316(11) 0.0722(8) Uani d . 1
C C42 0.61049(19) 0.37649(17) -0.17058(11) 0.0900(10) Uani d . 1
H H42 0.6103 0.4046 -0.2019 0.108 Uiso calc R 1
C C43 0.60826(17) 0.41370(15) -0.12323(11) 0.0749(8) Uani d . 1
H H43 0.6063 0.4663 -0.1230 0.090 Uiso calc R 1
C C44 0.6210(3) 0.1907(2) -0.22710(14) 0.1336(16) Uani d . 1
H H44A 0.6685 0.1726 -0.2001 0.200 Uiso calc R 1
H H44B 0.6219 0.1779 -0.2640 0.200 Uiso calc R 1
H H44C 0.5759 0.1677 -0.2203 0.200 Uiso calc R 1
C C45 0.3353(2) 0.36715(17) 0.10140(14) 0.1058(12) Uani d . 1
H H45A 0.3887 0.3845 0.1178 0.159 Uiso calc R 1
H H45B 0.3358 0.3191 0.0837 0.159 Uiso calc R 1
H H45C 0.3103 0.3618 0.1301 0.159 Uiso calc R 1
C C46 0.67782(19) 0.20684(18) 0.09661(14) 0.1066(11) Uani d . 1
H H46A 0.6914 0.2432 0.1264 0.160 Uiso calc R 1
H H46B 0.7200 0.2035 0.0803 0.160 Uiso calc R 1
H H46C 0.6698 0.1583 0.1111 0.160 Uiso calc R 1
N N1 0.59680(11) 0.38208(10) 0.02006(7) 0.0503(5) Uani d . 1
H H1 0.5936 0.3344 0.0256 0.060 Uiso calc R 1
N N2 0.60849(11) 0.48982(10) -0.02171(8) 0.0515(5) Uani d . 1
N N3 0.12500(11) 0.41427(10) 0.02640(7) 0.0496(5) Uani d . 1
H H3 0.1751 0.4196 0.0324 0.060 Uiso calc R 1
N N4 -0.00083(11) 0.38598(10) -0.01671(7) 0.0498(5) Uani d . 1
O O1 0.61638(14) 0.26985(12) -0.22247(8) 0.1066(8) Uani d . 1
O O2 0.13454(11) 0.29238(10) -0.21638(7) 0.0811(6) Uani d . 1
O O3 0.29293(9) 0.42005(10) 0.06127(7) 0.0671(5) Uani d . 1
H H3A 0.3239 0.4444 0.0497 0.101 Uiso calc R 1
O O4 0.60764(11) 0.22969(9) 0.05543(8) 0.0670(5) Uani d . 1
H H4A 0.5773 0.1936 0.0467 0.100 Uiso calc R 1

loop_
_atom_site_aniso_label
_atom_site_aniso_U_11
_atom_site_aniso_U_22
_atom_site_aniso_U_33
_atom_site_aniso_U_12
_atom_site_aniso_U_13
_atom_site_aniso_U_23
C1 0.0442(16) 0.0433(13) 0.0494(15) -0.0028(11) 0.0143(13) 0.0034(11)
C2 0.0448(16) 0.0468(14) 0.0543(16) -0.0003(11) 0.0144(13) 0.0054(11)
C3 0.0467(17) 0.0692(17) 0.0664(18) 0.0000(13) 0.0154(15) -0.0022(13)
C4 0.0459(18) 0.087(2) 0.084(2) -0.0004(15) 0.0162(17) -0.0036(16)
C5 0.051(2) 0.084(2) 0.087(2) 0.0026(15) 0.0304(18) -0.0023(16)
C6 0.063(2) 0.0697(18) 0.0632(18) 0.0026(14) 0.0262(17) -0.0007(13)
C7 0.0510(17) 0.0503(14) 0.0555(16) -0.0016(12) 0.0183(14) 0.0050(11)
C8 0.0555(18) 0.0530(15) 0.0488(15) -0.0019(12) 0.0173(14) 0.0027(11)
C9 0.063(2) 0.092(2) 0.0567(18) -0.0030(16) 0.0230(16) -0.0077(14)
C10 0.069(2) 0.118(3) 0.0590(19) -0.0111(19) 0.0118(18) -0.0222(16)
C11 0.060(2) 0.138(3) 0.073(2) -0.0167(18) 0.0150(18) -0.0346(19)
C12 0.055(2) 0.102(2) 0.0629(19) -0.0105(16) 0.0195(16) -0.0223(15)
C13 0.0489(17) 0.0533(15) 0.0523(16) -0.0058(12) 0.0123(14) -0.0017(11)
C14 0.0455(16) 0.0445(14) 0.0473(15) -0.0063(11) 0.0170(13) 0.0016(10)
C15 0.0456(16) 0.0460(14) 0.0501(15) -0.0043(11) 0.0138(13) 0.0033(11)
C16 0.0473(16) 0.0485(14) 0.0473(15) -0.0077(11) 0.0128(13) 0.0022(11)
C17 0.0495(17) 0.0760(18) 0.0534(16) -0.0096(13) 0.0184(14) 0.0026(13)
C18 0.0570(19) 0.0855(19) 0.0462(16) -0.0162(15) 0.0105(14) -0.0049(13)
C19 0.066(2) 0.0627(16) 0.0512(17) -0.0064(14) 0.0231(16) -0.0037(12)
C20 0.0525(18) 0.0690(17) 0.0592(17) -0.0027(13) 0.0197(15) -0.0057(13)
C21 0.0506(17) 0.0628(16) 0.0551(16) -0.0064(12) 0.0131(14) -0.0037(12)
C22 0.081(3) 0.154(3) 0.082(2) 0.006(2) 0.041(2) -0.020(2)
C23 0.0355(14) 0.0550(15) 0.0495(15) -0.0035(11) 0.0124(12) 0.0043(12)
C24 0.0398(15) 0.0668(17) 0.0517(15) -0.0008(12) 0.0153(13) 0.0077(13)
C25 0.069(2) 0.0697(18) 0.0633(18) -0.0016(14) 0.0257(16) 0.0096(13)
C26 0.089(2) 0.093(2) 0.065(2) -0.0011(17) 0.0319(19) 0.0168(17)
C27 0.086(2) 0.109(3) 0.0541(19) -0.0026(19) 0.0253(18) 0.0034(18)
C28 0.071(2) 0.096(2) 0.0592(19) -0.0017(16) 0.0200(16) -0.0068(16)
C29 0.0391(15) 0.0707(18) 0.0556(16) -0.0012(12) 0.0134(13) -0.0030(13)
C30 0.0380(15) 0.0638(17) 0.0649(18) -0.0021(12) 0.0126(13) -0.0049(13)
C31 0.0551(19) 0.076(2) 0.081(2) 0.0004(15) 0.0211(17) -0.0118(16)
C32 0.071(2) 0.063(2) 0.115(3) 0.0017(16) 0.029(2) -0.0114(18)
C33 0.075(2) 0.060(2) 0.110(3) 0.0066(15) 0.032(2) 0.0086(17)
C34 0.0615(19) 0.0601(18) 0.082(2) 0.0070(14) 0.0211(16) 0.0093(15)
C35 0.0343(14) 0.0578(16) 0.0646(17) 0.0017(12) 0.0114(13) 0.0033(13)
C36 0.0315(14) 0.0555(16) 0.0537(16) 0.0005(11) 0.0124(12) 0.0065(12)
C37 0.0374(14) 0.0547(16) 0.0485(15) -0.0067(11) 0.0117(12) 0.0088(12)
C38 0.0416(15) 0.0579(16) 0.0497(16) -0.0085(12) 0.0108(13) 0.0066(12)
C39 0.0669(19) 0.0655(18) 0.0549(17) -0.0066(14) 0.0267(15) 0.0082(13)
C40 0.075(2) 0.0658(17) 0.0630(19) -0.0090(14) 0.0296(16) -0.0002(14)
C41 0.086(2) 0.082(2) 0.0515(18) -0.0163(17) 0.0256(17) -0.0037(15)
C42 0.138(3) 0.083(2) 0.0513(19) -0.022(2) 0.033(2) 0.0096(15)
C43 0.102(2) 0.0657(18) 0.0552(18) -0.0145(16) 0.0213(17) 0.0077(14)
C44 0.224(5) 0.101(3) 0.099(3) -0.033(3) 0.082(3) -0.034(2)
C45 0.126(3) 0.095(2) 0.109(3) 0.024(2) 0.054(3) 0.039(2)
C46 0.070(2) 0.126(3) 0.103(3) 0.009(2) -0.003(2) -0.017(2)
N1 0.0485(13) 0.0509(12) 0.0520(13) -0.0066(10) 0.0159(11) 0.0070(10)
N2 0.0432(13) 0.0544(13) 0.0557(13) -0.0025(9) 0.0132(11) 0.0076(9)
N3 0.0436(12) 0.0558(12) 0.0510(12) -0.0090(9) 0.0169(11) -0.0015(9)
N4 0.0463(13) 0.0532(12) 0.0492(13) -0.0027(9) 0.0135(11) 0.0031(9)
O1 0.167(2) 0.1000(17) 0.0643(14) -0.0238(15) 0.0526(15) -0.0116(11)
O2 0.0743(15) 0.1156(16) 0.0573(12) -0.0037(11) 0.0261(11) -0.0177(10)
O3 0.0538(12) 0.0723(12) 0.0782(13) -0.0097(10) 0.0250(11) 0.0134(9)
O4 0.0602(13) 0.0616(11) 0.0740(13) -0.0136(9) 0.0130(11) 0.0048(9)

loop_
_atom_type_symbol
_atom_type_description
_atom_type_scat_dispersion_real
_atom_type_scat_dispersion_imag
_atom_type_scat_source
C C 0.0033 0.0016 'International Tables Vol C Tables 4.2.6.8 and 6.1.1.4'
H H 0.0000 0.0000 'International Tables Vol C Tables 4.2.6.8 and 6.1.1.4'
N N 0.0061 0.0033 'International Tables Vol C Tables 4.2.6.8 and 6.1.1.4'
O O 0.0106 0.0060 'International Tables Vol C Tables 4.2.6.8 and 6.1.1.4'

loop_
_diffrn_reflns_number
19569

loop_
_geom_angle_atom_site_label_1
_geom_angle_atom_site_label_2
_geom_angle_atom_site_label_3
_geom_angle
_geom_angle_publ_flag
C14 C1 N4 110.51(19) n
C14 C1 C2 121.6(2) n
N4 C1 C2 127.9(2) n
C3 C2 C7 119.9(2) n
C3 C2 C1 122.8(2) n
C7 C2 C1 117.2(2) n
C4 C3 C2 120.9(2) n
C4 C3 H3B 119.5 n
C2 C3 H3B 119.5 n
C3 C4 C5 119.7(3) n
C3 C4 H4 120.2 n
C5 C4 H4 120.2 n
C6 C5 C4 120.6(3) n
C6 C5 H5 119.7 n
C4 C5 H5 119.7 n
C5 C6 C7 122.2(3) n
C5 C6 H6 118.9 n
C7 C6 H6 118.9 n
C6 C7 C2 116.7(2) n
C6 C7 C8 122.8(2) n
C2 C7 C8 120.4(2) n
C9 C8 C13 116.6(2) n
C9 C8 C7 122.6(2) n
C13 C8 C7 120.9(2) n
C10 C9 C8 122.7(2) n
C10 C9 H9 118.7 n
C8 C9 H9 118.7 n
C9 C10 C11 120.3(3) n
C9 C10 H10 119.9 n
C11 C10 H10 119.9 n
C12 C11 C10 119.4(3) n
C12 C11 H11 120.3 n
C10 C11 H11 120.3 n
C11 C12 C13 121.5(2) n
C11 C12 H12 119.3 n
C13 C12 H12 119.3 n
C12 C13 C14 124.3(2) n
C12 C13 C8 119.6(2) n
C14 C13 C8 116.1(2) n
C1 C14 N3 105.9(2) n
C1 C14 C13 123.7(2) n
N3 C14 C13 130.5(2) n
N4 C15 N3 110.84(19) n
N4 C15 C16 124.7(2) y
N3 C15 C16 124.5(2) y
C21 C16 C17 117.5(2) y
C21 C16 C15 123.3(2) y
C17 C16 C15 119.2(2) y
C18 C17 C16 121.5(2) n
C18 C17 H17 119.3 n
C16 C17 H17 119.3 n
C17 C18 C19 120.2(2) n
C17 C18 H18 119.9 n
C19 C18 H18 119.9 n
O2 C19 C20 125.0(2) y
O2 C19 C18 115.4(2) y
C20 C19 C18 119.7(2) n
C19 C20 C21 119.7(2) n
C19 C20 H20 120.2 n
C21 C20 H20 120.2 n
C16 C21 C20 121.5(2) n
C16 C21 H21 119.2 n
C20 C21 H21 119.2 n
O2 C22 H22A 109.5 n
O2 C22 H22B 109.5 n
H22A C22 H22B 109.5 n
O2 C22 H22C 109.5 n
H22A C22 H22C 109.5 n
H22B C22 H22C 109.5 n
C36 C23 N1 105.50(19) n
C36 C23 C24 123.4(2) n
N1 C23 C24 131.1(2) n
C25 C24 C29 119.8(2) n
C25 C24 C23 123.7(2) n
C29 C24 C23 116.5(2) n
C26 C25 C24 120.6(3) n
C26 C25 H25 119.7 n
C24 C25 H25 119.7 n
C25 C26 C27 119.8(3) n
C25 C26 H26 120.1 n
C27 C26 H26 120.1 n
C28 C27 C26 120.6(3) n
C28 C27 H27 119.7 n
C26 C27 H27 119.7 n
C27 C28 C29 121.9(3) n
C27 C28 H28 119.0 n
C29 C28 H28 119.0 n
C28 C29 C24 117.3(2) n
C28 C29 C30 121.5(2) n
C24 C29 C30 121.1(2) n
C35 C30 C31 117.4(2) n
C35 C30 C29 119.8(2) n
C31 C30 C29 122.8(2) n
C32 C31 C30 121.0(3) n
C32 C31 H31 119.5 n
C30 C31 H31 119.5 n
C31 C32 C33 121.0(3) n
C31 C32 H32 119.5 n
C33 C32 H32 119.5 n
C34 C33 C32 119.8(3) n
C34 C33 H33 120.1 n
C32 C33 H33 120.1 n
C33 C34 C35 120.8(3) n
C33 C34 H34 119.6 n
C35 C34 H34 119.6 n
C34 C35 C30 120.0(2) n
C34 C35 C36 122.2(2) n
C30 C35 C36 117.8(2) n
C23 C36 N2 110.2(2) n
C23 C36 C35 121.3(2) n
N2 C36 C35 128.5(2) n
N2 C37 N1 111.16(19) n
N2 C37 C38 124.52(19) y
N1 C37 C38 124.3(2) y
C43 C38 C39 117.1(2) n
C43 C38 C37 119.0(2) y
C39 C38 C37 123.8(2) y
C38 C39 C40 121.9(2) n
C38 C39 H39 119.0 n
C40 C39 H39 119.0 n
C41 C40 C39 119.8(2) n
C41 C40 H40 120.1 n
C39 C40 H40 120.1 n
O1 C41 C42 115.9(2) y
O1 C41 C40 125.6(3) y
C42 C41 C40 118.6(2) n
C41 C42 C43 122.0(2) n
C41 C42 H42 119.0 n
C43 C42 H42 119.0 n
C42 C43 C38 120.5(2) n
C42 C43 H43 119.7 n
C38 C43 H43 119.7 n
O1 C44 H44A 109.5 n
O1 C44 H44B 109.5 n
H44A C44 H44B 109.5 n
O1 C44 H44C 109.5 n
H44A C44 H44C 109.5 n
H44B C44 H44C 109.5 n
O3 C45 H45A 109.5 n
O3 C45 H45B 109.5 n
H45A C45 H45B 109.5 n
O3 C45 H45C 109.5 n
H45A C45 H45C 109.5 n
H45B C45 H45C 109.5 n
O4 C46 H46A 109.5 n
O4 C46 H46B 109.5 n
H46A C46 H46B 109.5 n
O4 C46 H46C 109.5 n
H46A C46 H46C 109.5 n
H46B C46 H46C 109.5 n
C37 N1 C23 107.56(18) n
C37 N1 H1 126.2 n
C23 N1 H1 126.2 n
C37 N2 C36 105.59(17) n
C15 N3 C14 107.44(18) n
C15 N3 H3 126.3 n
C14 N3 H3 126.3 n
C15 N4 C1 105.36(19) n
C41 O1 C44 118.4(2) n
C19 O2 C22 118.1(2) y
C45 O3 H3A 109.5 n
C46 O4 H4A 109.5 n

loop_
_geom_bond_atom_site_label_1
_geom_bond_atom_site_label_2
_geom_bond_distance
_geom_bond_publ_flag
C1 C14 1.360(3) n
C1 N4 1.381(3) y
C1 C2 1.436(3) y
C2 C3 1.399(3) n
C2 C7 1.414(3) n
C3 C4 1.370(3) n
C3 H3B 0.9300 n
C4 C5 1.379(3) n
C4 H4 0.9300 n
C5 C6 1.356(3) n
C5 H5 0.9300 n
C6 C7 1.410(3) n
C6 H6 0.9300 n
C7 C8 1.454(3) y
C8 C9 1.403(3) y
C8 C13 1.425(3) n
C9 C10 1.358(4) y
C9 H9 0.9300 n
C10 C11 1.382(3) n
C10 H10 0.9300 n
C11 C12 1.371(3) y
C11 H11 0.9300 n
C12 C13 1.391(3) y
C12 H12 0.9300 n
C13 C14 1.423(3) n
C14 N3 1.377(2) y
C15 N4 1.331(3) y
C15 N3 1.365(3) y
C15 C16 1.452(3) n
C16 C21 1.384(3) n
C16 C17 1.388(3) n
C17 C18 1.372(3) n
C17 H17 0.9300 n
C18 C19 1.379(3) n
C18 H18 0.9300 n
C19 O2 1.370(3) n
C19 C20 1.376(3) n
C20 C21 1.385(3) n
C20 H20 0.9300 n
C21 H21 0.9300 n
C22 O2 1.425(3) n
C22 H22A 0.9600 n
C22 H22B 0.9600 n
C22 H22C 0.9600 n
C23 C36 1.373(3) n
C23 N1 1.375(3) n
C23 C24 1.421(3) n
C24 C25 1.404(3) n
C24 C29 1.411(3) n
C25 C26 1.368(3) n
C25 H25 0.9300 n
C26 C27 1.381(4) n
C26 H26 0.9300 n
C27 C28 1.360(3) n
C27 H27 0.9300 n
C28 C29 1.399(3) n
C28 H28 0.9300 n
C29 C30 1.466(3) n
C30 C35 1.411(3) n
C30 C31 1.412(3) n
C31 C32 1.369(3) n
C31 H31 0.9300 n
C32 C33 1.373(4) n
C32 H32 0.9300 n
C33 C34 1.368(3) n
C33 H33 0.9300 n
C34 C35 1.398(3) n
C34 H34 0.9300 n
C35 C36 1.431(3) n
C36 N2 1.375(3) n
C37 N2 1.327(3) n
C37 N1 1.358(2) n
C37 C38 1.456(3) y
C38 C43 1.382(3) n
C38 C39 1.384(3) n
C39 C40 1.385(3) n
C39 H39 0.9300 n
C40 C41 1.368(3) n
C40 H40 0.9300 n
C41 O1 1.363(3) n
C41 C42 1.367(3) n
C42 C43 1.371(3) n
C42 H42 0.9300 n
C43 H43 0.9300 n
C44 O1 1.408(3) y
C44 H44A 0.9600 n
C44 H44B 0.9600 n
C44 H44C 0.9600 n
C45 O3 1.411(3) y
C45 H45A 0.9600 n
C45 H45B 0.9600 n
C45 H45C 0.9600 n
C46 O4 1.412(3) y
C46 H46A 0.9600 n
C46 H46B 0.9600 n
C46 H46C 0.9600 n
N1 H1 0.8600 n
N3 H3 0.8600 n
O3 H3A 0.8200 n
O4 H4A 0.8200 n

loop_
_geom_hbond_atom_site_label_D
_geom_hbond_atom_site_label_H
_geom_hbond_atom_site_label_A
_geom_hbond_site_symmetry_A
_geom_hbond_distance_DH
_geom_hbond_distance_HA
_geom_hbond_distance_DA
_geom_hbond_angle_DHA
O4 H4A N4 7 0.82 1.94 2.755(2) 172.8
O3 H3A N2 5_665 0.82 1.95 2.768(2) 174.8
N3 H3 O3 . 0.86 1.99 2.840(3) 167.9
N1 H1 O4 . 0.86 1.98 2.825(2) 165.8

loop_
_geom_torsion_atom_site_label_1
_geom_torsion_atom_site_label_2
_geom_torsion_atom_site_label_3
_geom_torsion_atom_site_label_4
_geom_torsion
_geom_torsion_publ_flag
C14 C1 C2 C3 175.8(2) y
N4 C1 C2 C3 -3.1(3) y
C14 C1 C2 C7 -1.8(3) n
N4 C1 C2 C7 179.4(2) n
C7 C2 C3 C4 -0.9(3) n
C1 C2 C3 C4 -178.4(2) y
C2 C3 C4 C5 0.1(4) n
C3 C4 C5 C6 0.3(4) n
C4 C5 C6 C7 0.1(4) n
C5 C6 C7 C2 -0.8(3) n
C5 C6 C7 C8 177.5(2) y
C3 C2 C7 C6 1.2(3) n
C1 C2 C7 C6 178.88(19) y
C3 C2 C7 C8 -177.1(2) y
C1 C2 C7 C8 0.5(3) n
C6 C7 C8 C9 1.5(3) n
C2 C7 C8 C9 179.8(2) n
C6 C7 C8 C13 -177.0(2) y
C2 C7 C8 C13 1.3(3) y
C13 C8 C9 C10 -0.5(4) n
C7 C8 C9 C10 -179.1(3) n
C8 C9 C10 C11 1.1(5) n
C9 C10 C11 C12 -0.3(5) n
C10 C11 C12 C13 -1.0(5) n
C11 C12 C13 C14 -178.9(3) n
C11 C12 C13 C8 1.6(4) n
C9 C8 C13 C12 -0.8(3) n
C7 C8 C13 C12 177.8(2) n
C9 C8 C13 C14 179.6(2) n
C7 C8 C13 C14 -1.8(3) y
N4 C1 C14 N3 0.1(2) n
C2 C1 C14 N3 -178.94(18) n
N4 C1 C14 C13 -179.68(19) n
C2 C1 C14 C13 1.3(3) y
C12 C13 C14 C1 -179.0(2) n
C8 C13 C14 C1 0.5(3) n
C12 C13 C14 N3 1.3(4) y
C8 C13 C14 N3 -179.2(2) n
N4 C15 C16 C21 -173.7(2) y
N3 C15 C16 C21 6.2(3) y
N4 C15 C16 C17 8.1(3) y
N3 C15 C16 C17 -172.0(2) y
C21 C16 C17 C18 0.7(3) n
C15 C16 C17 C18 179.1(2) n
C16 C17 C18 C19 -0.4(4) n
C17 C18 C19 O2 179.6(2) n
C17 C18 C19 C20 0.0(4) n
O2 C19 C20 C21 -179.6(2) n
C18 C19 C20 C21 0.0(4) n
C17 C16 C21 C20 -0.8(3) n
C15 C16 C21 C20 -179.1(2) n
C19 C20 C21 C16 0.4(3) n
C36 C23 C24 C25 178.9(2) n
N1 C23 C24 C25 -1.3(4) y
C36 C23 C24 C29 -1.9(3) y
N1 C23 C24 C29 178.0(2) y
C29 C24 C25 C26 -1.5(4) n
C23 C24 C25 C26 177.7(2) n
C24 C25 C26 C27 0.6(4) n
C25 C26 C27 C28 1.2(5) y
C26 C27 C28 C29 -2.1(4) y
C27 C28 C29 C24 1.2(4) y
C27 C28 C29 C30 178.7(2) y
C25 C24 C29 C28 0.6(4) n
C23 C24 C29 C28 -178.7(2) y
C25 C24 C29 C30 -177.0(2) y
C23 C24 C29 C30 3.8(3) y
C28 C29 C30 C35 179.7(2) n
C24 C29 C30 C35 -2.8(3) y
C28 C29 C30 C31 -1.8(4) y
C24 C29 C30 C31 175.7(2) y
C35 C30 C31 C32 1.0(4) n
C29 C30 C31 C32 -177.5(2) y
C30 C31 C32 C33 -0.8(4) n
C31 C32 C33 C34 0.4(4) n
C32 C33 C34 C35 -0.3(4) n
C33 C34 C35 C30 0.6(4) n
C33 C34 C35 C36 178.3(2) y
C31 C30 C35 C34 -0.9(3) n
C29 C30 C35 C34 177.6(2) y
C31 C30 C35 C36 -178.8(2) n
C29 C30 C35 C36 -0.2(3) n
N1 C23 C36 N2 -0.5(2) n
C24 C23 C36 N2 179.3(2) n
N1 C23 C36 C35 179.0(2) n
C24 C23 C36 C35 -1.1(3) y
C34 C35 C36 C23 -175.6(2) y
C30 C35 C36 C23 2.1(3) y
C34 C35 C36 N2 3.8(4) y
C30 C35 C36 N2 -178.4(2) n
N2 C37 C38 C43 -6.9(3) y
N1 C37 C38 C43 172.7(2) y
N2 C37 C38 C39 174.9(2) y
N1 C37 C38 C39 -5.6(4) y
C43 C38 C39 C40 0.1(4) n
C37 C38 C39 C40 178.4(2) n
C38 C39 C40 C41 0.4(4) n
C39 C40 C41 O1 178.5(3) n
C39 C40 C41 C42 -0.6(4) n
O1 C41 C42 C43 -179.0(3) n
C40 C41 C42 C43 0.2(5) n
C41 C42 C43 C38 0.4(5) n
C39 C38 C43 C42 -0.5(4) n
C37 C38 C43 C42 -178.9(3) n
N2 C37 N1 C23 0.2(2) n
C38 C37 N1 C23 -179.4(2) n
C36 C23 N1 C37 0.2(2) n
C24 C23 N1 C37 -179.7(2) n
N1 C37 N2 C36 -0.6(2) n
C38 C37 N2 C36 179.0(2) n
C23 C36 N2 C37 0.7(2) n
C35 C36 N2 C37 -178.8(2) n
N4 C15 N3 C14 -0.1(2) n
C16 C15 N3 C14 179.96(19) n
C1 C14 N3 C15 0.0(2) n
C13 C14 N3 C15 179.8(2) n
N3 C15 N4 C1 0.2(2) n
C16 C15 N4 C1 -179.91(19) n
C14 C1 N4 C15 -0.2(2) n
C2 C1 N4 C15 178.8(2) n
C42 C41 O1 C44 178.5(3) n
C40 C41 O1 C44 -0.6(5) n
C20 C19 O2 C22 2.7(4) y
C18 C19 O2 C22 -176.9(2) y

loop_
_cod_related_entry_id
_cod_related_entry_database
_cod_related_entry_code
1 ChemSpider 26000964
